data_7132094
loop_
_publ_author_name
'Chrysochos, Nicolas'
'P\"atsch, Sebastian'
'Elvers, Benedict Josua'
'Krummenacher, Ivo'
'Muneshwar , Nandeshwar'
'Ganesan, Prabusankar'
'Braunschweig, Holger'
'Schulzke, Carola'
'Ravat, Prince'
'Jana, Anukul'

_publ_section_title
;
 Introducing an orthogonally polarized electron-rich alkene: synthesis of
 a zwitterionic boron-containing \p-conjugated system
;
_journal_name_full 'Chemical Communications'
_journal_paper_doi 10.1039/D3CC03975G
_journal_year 2023
_chemical_formula_moiety 'C38 H47 B N , C F3 O3 S [+ 2 (C2 H3 N)]'
_chemical_formula_sum 'C39 H47 B F3 N O3 S'
_chemical_formula_weight 677.64
_space_group_crystal_system tetragonal
_space_group_IT_number 85
_space_group_name_Hall '-P 4a'
_space_group_name_H-M_alt 'P 4/n :2'
_atom_sites_solution_hydrogens geom
_atom_sites_solution_primary dual
_atom_sites_solution_secondary difmap
_audit_creation_method SHELXL-2018/3
_audit_update_record
;
2023-03-17 deposited with the CCDC.	2023-08-30 downloaded from the CCDC.
;
_cell_angle_alpha 90
_cell_angle_beta 90
_cell_angle_gamma 90
_cell_formula_units_Z 8
_cell_length_a 27.406(4)
_cell_length_b 27.406(4)
_cell_length_c 11.871(2)
_cell_measurement_reflns_used 102364
_cell_measurement_temperature 293(2)
_cell_measurement_theta_max 59.2
_cell_measurement_theta_min 3.7
_cell_volume 8916(2)
_computing_cell_refinement 'X-Area (Stoe & Cie, 2010).'
_computing_data_collection 'X-Area (Stoe & Cie, 2010).'
_computing_data_reduction 'X-Area (Stoe & Cie, 2010).'
_computing_molecular_graphics 'XP Version 5.1 by Bruker AXS 1998'
_computing_publication_material 'CIFTAB (Sheldrick, 2015)'
_computing_structure_refinement 'SHELXL-2018/3 (Sheldrick, 2015)'
_computing_structure_solution 'SHELXT-2018 (Sheldrick, 2015)'
_diffrn_ambient_temperature 293(2)
_diffrn_detector_area_resol_mean 6.67
_diffrn_measured_fraction_theta_full 0.999
_diffrn_measured_fraction_theta_max 0.999
_diffrn_measurement_device_type 'STOE IPDS2T'
_diffrn_measurement_method \w
_diffrn_radiation_type MoK\a
_diffrn_radiation_wavelength 0.71073
_diffrn_reflns_av_R_equivalents 0.1391
_diffrn_reflns_av_unetI/netI 0.0599
_diffrn_reflns_Laue_measured_fraction_full 0.999
_diffrn_reflns_Laue_measured_fraction_max 0.999
_diffrn_reflns_limit_h_max 32
_diffrn_reflns_limit_h_min -32
_diffrn_reflns_limit_k_max 32
_diffrn_reflns_limit_k_min -32
_diffrn_reflns_limit_l_max 14
_diffrn_reflns_limit_l_min -14
_diffrn_reflns_number 65686
_diffrn_reflns_point_group_measured_fraction_full 0.999
_diffrn_reflns_point_group_measured_fraction_max 0.999
_diffrn_reflns_theta_full 25.020
_diffrn_reflns_theta_max 25.020
_diffrn_reflns_theta_min 1.870
_diffrn_source 'fine-focus sealed tube'
_exptl_absorpt_coefficient_mu 0.116
_exptl_absorpt_correction_T_max 0.9662
_exptl_absorpt_correction_T_min 0.8420
_exptl_absorpt_correction_type numerical
_exptl_absorpt_process_details 'face indexed'
_exptl_crystal_colour colourless
_exptl_crystal_density_diffrn 1.010
_exptl_crystal_description blocks
_exptl_crystal_F_000 2880
_exptl_crystal_size_max 0.241
_exptl_crystal_size_mid 0.216
_exptl_crystal_size_min 0.201
_refine_diff_density_max 0.266
_refine_diff_density_min -0.232
_refine_diff_density_rms 0.041
_refine_ls_extinction_coef 0.0011(2)
_refine_ls_extinction_expression Fc^*^=kFc[1+0.001xFc^2^\l^3^/sin(2\q)]^-1/4^
_refine_ls_extinction_method 'SHELXL-2018/3 (Sheldrick 2018)'
_refine_ls_goodness_of_fit_ref 0.978
_refine_ls_hydrogen_treatment constr
_refine_ls_matrix_type full
_refine_ls_number_parameters 651
_refine_ls_number_reflns 7877
_refine_ls_number_restraints 1483
_refine_ls_restrained_S_all 0.911
_refine_ls_R_factor_all 0.1188
_refine_ls_R_factor_gt 0.0536
_refine_ls_shift/su_max 0.000
_refine_ls_shift/su_mean 0.000
_refine_ls_structure_factor_coef Fsqd
_refine_ls_weighting_details 'w=1/[\s^2^(Fo^2^)+(0.0775P)^2^] where P=(Fo^2^+2Fc^2^)/3'
_refine_ls_weighting_scheme calc
_refine_ls_wR_factor_gt 0.1242
_refine_ls_wR_factor_ref 0.1499
_reflns_Friedel_coverage 0.000
_reflns_number_gt 4031
_reflns_number_total 7877
_reflns_threshold_expression 'I > 2\s(I)'
_cod_data_source_file d3cc03975g2.cif
_cod_data_source_block NC37
_cod_original_cell_volume 8916(3)
_cod_original_sg_symbol_H-M 'P 4/n'
_cod_database_code 7132094
_shelx_shelxl_version_number 2018/3
_shelx_space_group_comment
;
The symmetry employed for this shelxl refinement is uniquely defined
by the following loop, which should always be used as a source of
symmetry information in preference to the above space-group names.
They are only intended as comments.
;
_shelx_estimated_absorpt_t_min 0.973
_shelx_estimated_absorpt_t_max 0.977
_exptl_absorpt_special_details
;
programs X-Red32 and X-Shape by STOE & Cie GmbH 2010
;

loop_
_space_group_symop_operation_xyz
'x, y, z'
'-x+1/2, -y+1/2, z'
'-y+1/2, x, z'
'y, -x+1/2, z'
'-x, -y, -z'
'x-1/2, y-1/2, -z'
'y-1/2, -x, -z'
'-y, x-1/2, -z'

loop_
_atom_site_label
_atom_site_type_symbol
_atom_site_fract_x
_atom_site_fract_y
_atom_site_fract_z
_atom_site_U_iso_or_equiv
_atom_site_adp_type
_atom_site_occupancy
_atom_site_site_symmetry_order
_atom_site_calc_flag
_atom_site_refinement_flags_posn
_atom_site_refinement_flags_adp
_atom_site_refinement_flags_occupancy
_atom_site_disorder_assembly
_atom_site_disorder_group
N1 N 0.17584(7) 0.66109(7) 0.71748(15) 0.0394(5) Uani 1 1 d . . . . .
C1 C 0.19332(9) 0.63102(9) 0.64495(18) 0.0423(6) Uani 1 1 d . . . . .
H1 H 0.214418 0.644418 0.591951 0.051 Uiso 1 1 calc R U . . .
C2 C 0.18468(9) 0.57923(9) 0.63452(18) 0.0426(6) Uani 1 1 d . . . . .
C3 C 0.14457(10) 0.55377(10) 0.6756(2) 0.0536(7) Uani 1 1 d . . . . .
H3 H 0.120117 0.570094 0.714740 0.064 Uiso 1 1 calc R U . . .
C4 C 0.14129(10) 0.50417(10) 0.6579(2) 0.0621(8) Uani 1 1 d . . . . .
H4 H 0.114322 0.487472 0.685774 0.074 Uiso 1 1 calc R U . . .
C5 C 0.17717(10) 0.47806(10) 0.5994(2) 0.0579(7) Uani 1 1 d D . . . .
C6 C 0.21670(10) 0.50469(10) 0.5598(2) 0.0574(7) Uani 1 1 d . . . . .
H6 H 0.241337 0.488482 0.520994 0.069 Uiso 1 1 calc R U . . .
C7 C 0.22064(10) 0.55414(10) 0.57583(19) 0.0506(7) Uani 1 1 d . . . . .
H7 H 0.247450 0.570884 0.547346 0.061 Uiso 1 1 calc R U . . .
C8 C 0.19169(10) 0.71247(9) 0.7182(2) 0.0519(7) Uani 1 1 d . . . . .
H8A H 0.211226 0.718484 0.783885 0.078 Uiso 1 1 calc R U . . .
H8B H 0.163572 0.733360 0.719411 0.078 Uiso 1 1 calc R U . . .
H8C H 0.210586 0.719039 0.651837 0.078 Uiso 1 1 calc R U . . .
C9 C 0.14339(8) 0.64696(9) 0.80998(17) 0.0385(6) Uani 1 1 d . . . . .
C10 C 0.16468(9) 0.62453(9) 0.90310(19) 0.0426(6) Uani 1 1 d . . . . .
C11 C 0.13328(11) 0.61169(10) 0.9899(2) 0.0544(7) Uani 1 1 d . . . . .
H11 H 0.145860 0.596441 1.053569 0.065 Uiso 1 1 calc R U . . .
C12 C 0.08415(11) 0.62093(11) 0.9841(2) 0.0608(8) Uani 1 1 d . . . . .
H12 H 0.063885 0.611687 1.043224 0.073 Uiso 1 1 calc R U . . .
C13 C 0.06471(10) 0.64388(10) 0.8909(2) 0.0530(7) Uani 1 1 d . . . . .
H13 H 0.031368 0.650071 0.888160 0.064 Uiso 1 1 calc R U . . .
C14 C 0.09403(9) 0.65792(9) 0.80110(18) 0.0431(6) Uani 1 1 d . . . . .
C15 C 0.21888(9) 0.61487(10) 0.9140(2) 0.0501(7) Uani 1 1 d . . . . .
H15 H 0.234463 0.624546 0.843122 0.060 Uiso 1 1 calc R U . . .
C16 C 0.22970(11) 0.56095(11) 0.9333(2) 0.0721(9) Uani 1 1 d . . . . .
H16A H 0.215780 0.550845 1.003746 0.108 Uiso 1 1 calc R U . . .
H16B H 0.264369 0.555980 0.935072 0.108 Uiso 1 1 calc R U . . .
H16C H 0.215773 0.542075 0.873245 0.108 Uiso 1 1 calc R U . . .
C17 C 0.24057(11) 0.64591(11) 1.0078(2) 0.0673(8) Uani 1 1 d . . . . .
H17A H 0.235545 0.679810 0.991071 0.101 Uiso 1 1 calc R U . . .
H17B H 0.274909 0.639481 1.013699 0.101 Uiso 1 1 calc R U . . .
H17C H 0.224931 0.638017 1.077849 0.101 Uiso 1 1 calc R U . . .
C18 C 0.07138(9) 0.68357(11) 0.7006(2) 0.0554(7) Uani 1 1 d . . . . .
H18 H 0.097372 0.690828 0.646447 0.067 Uiso 1 1 calc R U . . .
C19 C 0.04768(11) 0.73178(12) 0.7357(2) 0.0711(9) Uani 1 1 d . . . . .
H19A H 0.034794 0.747905 0.670387 0.107 Uiso 1 1 calc R U . . .
H19B H 0.071655 0.752289 0.770866 0.107 Uiso 1 1 calc R U . . .
H19C H 0.021714 0.725399 0.787983 0.107 Uiso 1 1 calc R U . . .
C20 C 0.03427(12) 0.65047(14) 0.6431(2) 0.0889(11) Uani 1 1 d . . . . .
H20A H 0.049510 0.620052 0.623896 0.133 Uiso 1 1 calc R U . . .
H20B H 0.022464 0.665979 0.575952 0.133 Uiso 1 1 calc R U . . .
H20C H 0.007477 0.644531 0.693389 0.133 Uiso 1 1 calc R U . . .
B1 B 0.1727(4) 0.4234(2) 0.5570(8) 0.056(2) Uani 0.560(6) 1 d D U P A 1
C21 C 0.1395(3) 0.3920(4) 0.6342(7) 0.0602(19) Uani 0.560(6) 1 d D U P A 1
C22 C 0.1463(3) 0.3903(4) 0.7505(8) 0.065(2) Uani 0.560(6) 1 d D U P A 1
C23 C 0.1129(3) 0.3664(3) 0.8234(7) 0.0718(19) Uani 0.560(6) 1 d D U P A 1
H23 H 0.118726 0.364773 0.900519 0.086 Uiso 0.560(6) 1 calc R U P A 1
C24 C 0.0713(5) 0.3455(6) 0.7767(9) 0.068(3) Uani 0.560(6) 1 d D U P A 1
C25 C 0.0650(3) 0.3465(3) 0.6612(8) 0.0725(18) Uani 0.560(6) 1 d D U P A 1
H25 H 0.037317 0.332101 0.630444 0.087 Uiso 0.560(6) 1 calc R U P A 1
C26 C 0.0983(3) 0.3681(3) 0.5902(8) 0.0597(19) Uani 0.560(6) 1 d D U P A 1
C27 C 0.1910(5) 0.4114(5) 0.8114(10) 0.080(3) Uani 0.560(6) 1 d D U P A 1
H27A H 0.180939 0.437313 0.860508 0.119 Uiso 0.560(6) 1 calc R U P A 1
H27B H 0.213742 0.423770 0.756934 0.119 Uiso 0.560(6) 1 calc R U P A 1
H27C H 0.206394 0.386143 0.854949 0.119 Uiso 0.560(6) 1 calc R U P A 1
C28 C 0.0340(3) 0.3216(3) 0.8534(9) 0.104(3) Uani 0.560(6) 1 d D U P A 1
H28A H 0.013400 0.300414 0.809848 0.156 Uiso 0.560(6) 1 calc R U P A 1
H28B H 0.014374 0.346322 0.888601 0.156 Uiso 0.560(6) 1 calc R U P A 1
H28C H 0.050481 0.302956 0.910233 0.156 Uiso 0.560(6) 1 calc R U P A 1
C29 C 0.0881(3) 0.3675(3) 0.4639(7) 0.085(2) Uani 0.560(6) 1 d D U P A 1
H29A H 0.071857 0.337655 0.444258 0.128 Uiso 0.560(6) 1 calc R U P A 1
H29B H 0.118268 0.369840 0.423313 0.128 Uiso 0.560(6) 1 calc R U P A 1
H29C H 0.067588 0.394697 0.444701 0.128 Uiso 0.560(6) 1 calc R U P A 1
C30 C 0.2002(3) 0.4065(3) 0.4480(7) 0.058(2) Uani 0.560(6) 1 d D U P A 1
C31 C 0.2370(3) 0.3718(3) 0.4535(7) 0.066(2) Uani 0.560(6) 1 d D U P A 1
C32 C 0.2639(3) 0.3595(4) 0.3606(8) 0.082(3) Uani 0.560(6) 1 d D U P A 1
H32 H 0.287553 0.335360 0.366474 0.099 Uiso 0.560(6) 1 calc R U P A 1
C33 C 0.2564(3) 0.3825(3) 0.2573(7) 0.093(2) Uani 0.560(6) 1 d D U P A 1
C34 C 0.2194(3) 0.4158(3) 0.2488(6) 0.081(2) Uani 0.560(6) 1 d D U P A 1
H34 H 0.212647 0.430179 0.179561 0.097 Uiso 0.560(6) 1 calc R U P A 1
C35 C 0.1915(3) 0.4286(3) 0.3430(6) 0.065(2) Uani 0.560(6) 1 d D U P A 1
C36 C 0.2491(4) 0.3482(3) 0.5649(8) 0.072(2) Uani 0.560(6) 1 d D U P A 1
H36A H 0.267266 0.318738 0.551871 0.108 Uiso 0.560(6) 1 calc R U P A 1
H36B H 0.219438 0.340492 0.604078 0.108 Uiso 0.560(6) 1 calc R U P A 1
H36C H 0.268266 0.370197 0.609501 0.108 Uiso 0.560(6) 1 calc R U P A 1
C37 C 0.2873(4) 0.3697(4) 0.1547(7) 0.140(4) Uani 0.560(6) 1 d D U P A 1
H37A H 0.266435 0.358670 0.094880 0.209 Uiso 0.560(6) 1 calc R U P A 1
H37B H 0.309902 0.344305 0.174065 0.209 Uiso 0.560(6) 1 calc R U P A 1
H37C H 0.304944 0.398066 0.130424 0.209 Uiso 0.560(6) 1 calc R U P A 1
C38 C 0.1525(4) 0.4668(4) 0.3247(10) 0.086(3) Uani 0.560(6) 1 d D U P A 1
H38A H 0.127870 0.463699 0.381753 0.128 Uiso 0.560(6) 1 calc R U P A 1
H38B H 0.137989 0.462328 0.251811 0.128 Uiso 0.560(6) 1 calc R U P A 1
H38C H 0.166883 0.498704 0.328869 0.128 Uiso 0.560(6) 1 calc R U P A 1
B1' B 0.1700(5) 0.4206(2) 0.5997(10) 0.057(3) Uani 0.440(6) 1 d D U P A 2
C21' C 0.1395(4) 0.3909(5) 0.6890(10) 0.059(3) Uani 0.440(6) 1 d D U P A 2
C22' C 0.1526(5) 0.3927(6) 0.8037(9) 0.065(3) Uani 0.440(6) 1 d D U P A 2
C23' C 0.1252(4) 0.3675(4) 0.8875(9) 0.081(3) Uani 0.440(6) 1 d D U P A 2
H23' H 0.135159 0.367311 0.962358 0.097 Uiso 0.440(6) 1 calc R U P A 2
C24' C 0.0826(3) 0.3431(3) 0.8536(10) 0.080(3) Uani 0.440(6) 1 d D U P A 2
C25' C 0.0699(7) 0.3407(9) 0.7396(13) 0.075(4) Uani 0.440(6) 1 d D U P A 2
H25' H 0.043003 0.322355 0.717334 0.090 Uiso 0.440(6) 1 calc R U P A 2
C26' C 0.0970(3) 0.3652(3) 0.6606(10) 0.065(2) Uani 0.440(6) 1 d D U P A 2
C27' C 0.1982(6) 0.4199(8) 0.8452(14) 0.091(4) Uani 0.440(6) 1 d D U P A 2
H27D H 0.194064 0.454276 0.833358 0.137 Uiso 0.440(6) 1 calc R U P A 2
H27E H 0.226245 0.408711 0.804130 0.137 Uiso 0.440(6) 1 calc R U P A 2
H27F H 0.202820 0.413637 0.924073 0.137 Uiso 0.440(6) 1 calc R U P A 2
C28' C 0.0520(4) 0.3179(4) 0.9444(11) 0.112(4) Uani 0.440(6) 1 d D U P A 2
H28D H 0.022480 0.305593 0.911506 0.168 Uiso 0.440(6) 1 calc R U P A 2
H28E H 0.044070 0.340989 1.002493 0.168 Uiso 0.440(6) 1 calc R U P A 2
H28F H 0.070265 0.291418 0.976305 0.168 Uiso 0.440(6) 1 calc R U P A 2
C29' C 0.0800(4) 0.3632(4) 0.5399(11) 0.083(3) Uani 0.440(6) 1 d D U P A 2
H29D H 0.051029 0.343660 0.535043 0.124 Uiso 0.440(6) 1 calc R U P A 2
H29E H 0.105128 0.349054 0.493984 0.124 Uiso 0.440(6) 1 calc R U P A 2
H29F H 0.073084 0.395643 0.513952 0.124 Uiso 0.440(6) 1 calc R U P A 2
C30' C 0.1968(4) 0.3962(4) 0.4967(9) 0.061(3) Uani 0.440(6) 1 d D U P A 2
C31' C 0.2321(4) 0.3603(4) 0.5100(10) 0.058(2) Uani 0.440(6) 1 d D U P A 2
C32' C 0.2575(3) 0.3412(4) 0.4220(9) 0.078(2) Uani 0.440(6) 1 d D U P A 2
H32' H 0.280742 0.317181 0.435647 0.093 Uiso 0.440(6) 1 calc R U P A 2
C33' C 0.2496(4) 0.3569(5) 0.3112(10) 0.080(3) Uani 0.440(6) 1 d D U P A 2
C34' C 0.2136(3) 0.3910(4) 0.2956(8) 0.077(2) Uani 0.440(6) 1 d D U P A 2
H34' H 0.206303 0.401324 0.222912 0.093 Uiso 0.440(6) 1 calc R U P A 2
C35' C 0.1874(4) 0.4110(4) 0.3873(9) 0.072(3) Uani 0.440(6) 1 d D U P A 2
C36' C 0.2451(4) 0.3420(5) 0.6274(8) 0.073(3) Uani 0.440(6) 1 d D U P A 2
H36D H 0.261503 0.311095 0.621574 0.110 Uiso 0.440(6) 1 calc R U P A 2
H36E H 0.215892 0.338154 0.671067 0.110 Uiso 0.440(6) 1 calc R U P A 2
H36F H 0.266240 0.365113 0.663626 0.110 Uiso 0.440(6) 1 calc R U P A 2
C37' C 0.2779(4) 0.3355(4) 0.2125(8) 0.123(4) Uani 0.440(6) 1 d D U P A 2
H37D H 0.258653 0.337850 0.145238 0.184 Uiso 0.440(6) 1 calc R U P A 2
H37E H 0.285291 0.301923 0.227571 0.184 Uiso 0.440(6) 1 calc R U P A 2
H37F H 0.307776 0.353396 0.202600 0.184 Uiso 0.440(6) 1 calc R U P A 2
C38' C 0.1490(6) 0.4489(5) 0.3565(12) 0.095(4) Uani 0.440(6) 1 d D U P A 2
H38D H 0.119194 0.432693 0.336159 0.142 Uiso 0.440(6) 1 calc R U P A 2
H38E H 0.160340 0.467989 0.294012 0.142 Uiso 0.440(6) 1 calc R U P A 2
H38F H 0.143209 0.469820 0.419942 0.142 Uiso 0.440(6) 1 calc R U P A 2
S1 S 0.15811(3) 0.66750(3) 0.36103(5) 0.0545(2) Uani 1 1 d . . . . .
O1 O 0.19545(8) 0.63163(8) 0.37609(17) 0.0809(7) Uani 1 1 d . . . . .
O2 O 0.14700(7) 0.69453(7) 0.46098(14) 0.0703(6) Uani 1 1 d . . . . .
O3 O 0.16234(9) 0.69610(7) 0.26132(15) 0.0810(7) Uani 1 1 d . . . . .
C39 C 0.10462(14) 0.63094(14) 0.3407(3) 0.0834(10) Uani 1 1 d D U . . .
F1 F 0.0886(8) 0.6063(7) 0.4285(12) 0.118(4) Uani 0.53(4) 1 d D U P B 1
F2 F 0.0679(6) 0.6611(7) 0.3069(17) 0.134(3) Uani 0.53(4) 1 d D U P B 1
F3 F 0.1146(8) 0.5995(4) 0.2588(11) 0.102(3) Uani 0.53(4) 1 d D U P B 1
F1' F 0.1033(7) 0.5983(5) 0.4276(10) 0.079(3) Uani 0.47(4) 1 d D U P B 2
F2' F 0.0628(6) 0.6566(7) 0.3460(19) 0.117(4) Uani 0.47(4) 1 d D U P B 2
F3' F 0.0997(8) 0.6055(7) 0.2453(12) 0.112(4) Uani 0.47(4) 1 d D U P B 2

loop_
_atom_site_aniso_label
_atom_site_aniso_U_11
_atom_site_aniso_U_22
_atom_site_aniso_U_33
_atom_site_aniso_U_23
_atom_site_aniso_U_13
_atom_site_aniso_U_12
N1 0.0411(12) 0.0393(12) 0.0379(10) -0.0014(9) 0.0022(9) -0.0001(10)
C1 0.0457(15) 0.0455(16) 0.0357(13) -0.0015(12) 0.0017(11) 0.0009(12)
C2 0.0408(15) 0.0436(16) 0.0433(13) -0.0018(11) -0.0010(11) -0.0008(12)
C3 0.0464(17) 0.0511(18) 0.0633(16) -0.0118(13) 0.0016(13) 0.0007(14)
C4 0.0445(18) 0.054(2) 0.088(2) -0.0094(15) -0.0036(15) -0.0093(15)
C5 0.0472(18) 0.0485(18) 0.0780(19) -0.0135(14) -0.0086(15) 0.0018(15)
C6 0.0507(18) 0.0523(19) 0.0691(18) -0.0128(14) 0.0020(14) 0.0039(15)
C7 0.0523(18) 0.0510(18) 0.0486(14) -0.0038(12) 0.0058(13) 0.0005(14)
C8 0.0606(18) 0.0391(16) 0.0560(15) 0.0003(12) 0.0057(13) -0.0039(13)
C9 0.0386(15) 0.0428(15) 0.0340(12) 0.0005(10) 0.0040(10) -0.0026(12)
C10 0.0438(16) 0.0434(15) 0.0407(13) 0.0001(11) -0.0034(11) 0.0001(12)
C11 0.058(2) 0.0641(19) 0.0408(14) 0.0087(13) 0.0018(13) 0.0001(15)
C12 0.059(2) 0.075(2) 0.0491(16) 0.0067(14) 0.0136(14) -0.0052(16)
C13 0.0408(16) 0.071(2) 0.0470(14) -0.0004(13) 0.0038(12) -0.0002(14)
C14 0.0411(16) 0.0526(16) 0.0357(13) -0.0039(11) -0.0015(11) 0.0008(13)
C15 0.0451(16) 0.0574(18) 0.0478(14) -0.0003(13) -0.0078(12) 0.0042(13)
C16 0.071(2) 0.066(2) 0.079(2) -0.0040(16) -0.0175(17) 0.0190(17)
C17 0.0574(19) 0.073(2) 0.0717(18) -0.0058(16) -0.0212(15) 0.0049(16)
C18 0.0437(17) 0.080(2) 0.0430(14) 0.0014(14) -0.0042(12) 0.0072(15)
C19 0.069(2) 0.085(2) 0.0586(17) 0.0091(16) 0.0011(15) 0.0221(18)
C20 0.075(2) 0.127(3) 0.0651(19) -0.0116(19) -0.0306(17) 0.002(2)
B1 0.041(4) 0.053(5) 0.073(5) -0.004(3) -0.013(4) -0.001(3)
C21 0.049(4) 0.043(4) 0.089(4) -0.003(5) -0.006(4) 0.000(3)
C22 0.055(5) 0.047(4) 0.093(6) 0.000(7) -0.002(6) -0.012(3)
C23 0.067(4) 0.058(4) 0.090(5) 0.005(4) 0.008(3) 0.002(3)
C24 0.051(5) 0.045(5) 0.107(6) -0.001(7) 0.015(5) 0.004(4)
C25 0.048(4) 0.049(4) 0.120(5) 0.001(4) -0.003(4) -0.004(3)
C26 0.046(4) 0.043(4) 0.091(5) -0.002(5) -0.003(4) -0.004(3)
C27 0.086(7) 0.067(7) 0.085(6) 0.007(6) -0.013(5) -0.031(5)
C28 0.068(5) 0.075(5) 0.169(7) 0.029(5) 0.036(5) -0.002(4)
C29 0.069(5) 0.088(5) 0.099(5) -0.007(5) -0.028(5) -0.010(4)
C30 0.049(4) 0.051(5) 0.072(5) -0.020(4) -0.014(4) -0.002(3)
C31 0.060(4) 0.059(5) 0.079(5) -0.011(4) -0.006(4) 0.000(3)
C32 0.077(6) 0.083(6) 0.088(5) -0.026(5) 0.002(5) 0.020(4)
C33 0.101(5) 0.092(6) 0.085(4) -0.018(4) 0.010(4) 0.006(4)
C34 0.095(5) 0.073(5) 0.076(4) -0.011(3) -0.002(3) -0.002(4)
C35 0.071(4) 0.054(5) 0.071(4) -0.008(3) -0.011(3) 0.002(4)
C36 0.057(5) 0.069(5) 0.091(6) -0.008(6) -0.009(6) 0.014(4)
C37 0.163(8) 0.151(9) 0.105(6) -0.028(6) 0.041(6) 0.036(7)
C38 0.091(6) 0.083(8) 0.083(6) 0.012(5) -0.007(4) 0.020(5)
B1' 0.041(5) 0.056(6) 0.074(6) -0.017(4) -0.014(5) 0.001(4)
C21' 0.040(5) 0.047(5) 0.090(6) -0.020(8) -0.008(6) -0.006(4)
C22' 0.053(5) 0.049(5) 0.093(6) -0.014(6) 0.001(5) -0.012(4)
C23' 0.070(6) 0.063(5) 0.109(6) -0.010(6) 0.009(5) -0.017(4)
C24' 0.061(5) 0.060(5) 0.120(6) -0.016(5) 0.028(5) -0.018(4)
C25' 0.049(6) 0.053(7) 0.124(7) -0.015(8) 0.009(7) -0.005(5)
C26' 0.044(5) 0.046(5) 0.104(6) -0.014(5) -0.010(5) 0.000(3)
C27' 0.064(7) 0.083(8) 0.127(11) -0.041(8) -0.008(7) -0.035(5)
C28' 0.092(8) 0.099(8) 0.145(8) -0.002(7) 0.053(7) -0.027(6)
C29' 0.062(7) 0.069(6) 0.118(8) -0.010(7) -0.047(7) -0.012(5)
C30' 0.065(5) 0.049(6) 0.070(5) -0.017(4) -0.013(5) 0.006(4)
C31' 0.052(5) 0.050(6) 0.071(6) -0.012(5) -0.004(5) 0.000(4)
C32' 0.077(6) 0.069(6) 0.087(5) -0.005(4) 0.018(5) 0.013(4)
C33' 0.088(7) 0.066(6) 0.086(6) -0.007(6) 0.013(6) 0.007(5)
C34' 0.088(6) 0.067(6) 0.077(5) -0.010(4) -0.002(4) -0.004(4)
C35' 0.083(6) 0.056(6) 0.075(6) -0.009(5) -0.008(5) 0.004(5)
C36' 0.062(6) 0.076(6) 0.081(6) -0.007(6) -0.012(6) 0.008(5)
C37' 0.148(9) 0.119(9) 0.102(7) -0.013(6) 0.043(7) 0.025(7)
C38' 0.124(9) 0.076(10) 0.083(8) -0.008(6) -0.030(7) 0.020(7)
S1 0.0588(5) 0.0557(5) 0.0492(4) 0.0059(3) 0.0049(3) 0.0028(4)
O1 0.0692(15) 0.0712(15) 0.1024(16) 0.0223(12) 0.0161(12) 0.0262(12)
O2 0.0875(16) 0.0730(14) 0.0505(11) -0.0127(10) -0.0001(10) 0.0083(11)
O3 0.1145(18) 0.0731(15) 0.0556(12) 0.0250(10) 0.0048(11) 0.0020(13)
C39 0.086(3) 0.108(3) 0.0564(19) -0.0072(19) 0.0040(19) -0.016(2)
F1 0.093(8) 0.172(8) 0.089(4) -0.002(4) 0.032(4) -0.061(6)
F2 0.064(4) 0.232(8) 0.106(8) -0.011(5) -0.023(5) -0.001(5)
F3 0.151(9) 0.099(4) 0.056(4) -0.012(3) -0.017(4) -0.052(4)
F1' 0.077(7) 0.105(5) 0.055(3) 0.014(3) 0.011(3) -0.039(4)
F2' 0.073(5) 0.169(7) 0.108(8) 0.010(6) -0.018(5) 0.005(4)
F3' 0.124(8) 0.161(8) 0.051(4) -0.022(4) -0.019(4) -0.044(5)

loop_
_atom_type_symbol
_atom_type_description
_atom_type_scat_dispersion_real
_atom_type_scat_dispersion_imag
_atom_type_scat_source
C C 0.0033 0.0016 'International Tables Vol C Tables 4.2.6.8 and 6.1.1.4'
H H 0.0000 0.0000 'International Tables Vol C Tables 4.2.6.8 and 6.1.1.4'
B B 0.0013 0.0007 'International Tables Vol C Tables 4.2.6.8 and 6.1.1.4'
F F 0.0171 0.0103 'International Tables Vol C Tables 4.2.6.8 and 6.1.1.4'
N N 0.0061 0.0033 'International Tables Vol C Tables 4.2.6.8 and 6.1.1.4'
O O 0.0106 0.0060 'International Tables Vol C Tables 4.2.6.8 and 6.1.1.4'
S S 0.1246 0.1234 'International Tables Vol C Tables 4.2.6.8 and 6.1.1.4'

loop_
_geom_angle_atom_site_label_1
_geom_angle_atom_site_label_2
_geom_angle_atom_site_label_3
_geom_angle
_geom_angle_site_symmetry_1
_geom_angle_site_symmetry_3
_geom_angle_publ_flag
C1 N1 C9 124.0(2) . . ?
C1 N1 C8 120.5(2) . . ?
C9 N1 C8 115.27(18) . . ?
N1 C1 C2 128.8(2) . . ?
C7 C2 C3 119.2(2) . . ?
C7 C2 C1 114.4(2) . . ?
C3 C2 C1 126.4(2) . . ?
C4 C3 C2 119.5(2) . . ?
C3 C4 C5 122.3(3) . . ?
C6 C5 C4 116.6(3) . . ?
C6 C5 B1 116.7(4) . . ?
C4 C5 B1 125.9(4) . . ?
C6 C5 B1' 128.2(5) . . ?
C4 C5 B1' 114.8(5) . . ?
C7 C6 C5 122.2(3) . . ?
C6 C7 C2 120.2(2) . . ?
C14 C9 C10 124.3(2) . . ?
C14 C9 N1 118.5(2) . . ?
C10 C9 N1 117.2(2) . . ?
C11 C10 C9 116.2(2) . . ?
C11 C10 C15 120.0(2) . . ?
C9 C10 C15 123.8(2) . . ?
C12 C11 C10 121.7(2) . . ?
C11 C12 C13 120.2(2) . . ?
C12 C13 C14 121.2(2) . . ?
C13 C14 C9 116.4(2) . . ?
C13 C14 C18 119.7(2) . . ?
C9 C14 C18 123.9(2) . . ?
C10 C15 C17 110.3(2) . . ?
C10 C15 C16 111.9(2) . . ?
C17 C15 C16 110.8(2) . . ?
C14 C18 C20 110.4(2) . . ?
C14 C18 C19 111.1(2) . . ?
C20 C18 C19 110.7(2) . . ?
C21 B1 C30 127.3(6) . . ?
C21 B1 C5 112.4(6) . . ?
C30 B1 C5 120.3(6) . . ?
C22 C21 C26 117.5(7) . . ?
C22 C21 B1 121.6(7) . . ?
C26 C21 B1 120.6(7) . . ?
C21 C22 C23 122.2(8) . . ?
C21 C22 C27 124.1(7) . . ?
C23 C22 C27 113.6(8) . . ?
C24 C23 C22 118.4(8) . . ?
C25 C24 C23 119.3(9) . . ?
C25 C24 C28 121.3(10) . . ?
C23 C24 C28 119.4(9) . . ?
C26 C25 C24 122.2(9) . . ?
C25 C26 C21 120.3(8) . . ?
C25 C26 C29 118.3(7) . . ?
C21 C26 C29 121.3(6) . . ?
C31 C30 C35 117.4(7) . . ?
C31 C30 B1 120.8(8) . . ?
C35 C30 B1 121.6(6) . . ?
C32 C31 C30 121.4(8) . . ?
C32 C31 C36 118.9(7) . . ?
C30 C31 C36 119.7(7) . . ?
C31 C32 C33 121.4(8) . . ?
C34 C33 C32 118.3(7) . . ?
C34 C33 C37 120.4(8) . . ?
C32 C33 C37 121.2(8) . . ?
C33 C34 C35 120.9(7) . . ?
C34 C35 C30 120.6(7) . . ?
C34 C35 C38 116.4(7) . . ?
C30 C35 C38 123.1(7) . . ?
C30' B1' C21' 123.4(8) . . ?
C30' B1' C5 111.2(7) . . ?
C21' B1' C5 125.4(8) . . ?
C26' C21' C22' 117.5(10) . . ?
C26' C21' B1' 122.6(10) . . ?
C22' C21' B1' 119.8(8) . . ?
C21' C22' C23' 121.6(10) . . ?
C21' C22' C27' 122.3(10) . . ?
C23' C22' C27' 116.1(10) . . ?
C24' C23' C22' 118.0(9) . . ?
C25' C24' C23' 120.5(11) . . ?
C25' C24' C28' 121.6(11) . . ?
C23' C24' C28' 117.9(9) . . ?
C26' C25' C24' 120.2(13) . . ?
C25' C26' C21' 122.1(11) . . ?
C25' C26' C29' 117.7(9) . . ?
C21' C26' C29' 120.2(10) . . ?
C35' C30' C31' 116.4(9) . . ?
C35' C30' B1' 121.1(8) . . ?
C31' C30' B1' 122.4(9) . . ?
C32' C31' C30' 122.8(10) . . ?
C32' C31' C36' 117.1(8) . . ?
C30' C31' C36' 120.0(8) . . ?
C31' C32' C33' 121.5(10) . . ?
C34' C33' C32' 116.6(9) . . ?
C34' C33' C37' 121.7(10) . . ?
C32' C33' C37' 121.6(10) . . ?
C33' C34' C35' 121.7(9) . . ?
C30' C35' C34' 120.8(9) . . ?
C30' C35' C38' 123.6(9) . . ?
C34' C35' C38' 115.5(10) . . ?
O3 S1 O1 115.08(13) . . ?
O3 S1 O2 114.91(13) . . ?
O1 S1 O2 113.84(13) . . ?
O3 S1 C39 105.23(15) . . ?
O1 S1 C39 102.58(17) . . ?
O2 S1 C39 103.11(14) . . ?
F1 C39 F3 108.4(12) . . ?
F3' C39 F2' 103.1(11) . . ?
F1 C39 F2 107.3(8) . . ?
F3 C39 F2 109.2(9) . . ?
F3' C39 F1' 107.2(12) . . ?
F2' C39 F1' 106.5(8) . . ?
F1 C39 S1 116.9(9) . . ?
F3 C39 S1 107.1(9) . . ?
F3' C39 S1 119.2(9) . . ?
F2' C39 S1 113.5(10) . . ?
F2 C39 S1 107.7(9) . . ?
F1' C39 S1 106.7(8) . . ?

loop_
_geom_bond_atom_site_label_1
_geom_bond_atom_site_label_2
_geom_bond_distance
_geom_bond_site_symmetry_2
_geom_bond_publ_flag
N1 C1 1.285(3) . ?
N1 C9 1.465(3) . ?
N1 C8 1.474(3) . ?
C1 C2 1.444(3) . ?
C2 C7 1.389(3) . ?
C2 C3 1.390(3) . ?
C3 C4 1.378(4) . ?
C4 C5 1.400(4) . ?
C5 C6 1.389(4) . ?
C5 B1 1.586(6) . ?
C5 B1' 1.588(6) . ?
C6 C7 1.373(4) . ?
C9 C14 1.390(3) . ?
C9 C10 1.393(3) . ?
C10 C11 1.388(3) . ?
C10 C15 1.514(3) . ?
C11 C12 1.372(4) . ?
C12 C13 1.380(4) . ?
C13 C14 1.389(3) . ?
C14 C18 1.518(3) . ?
C15 C17 1.522(4) . ?
C15 C16 1.524(4) . ?
C18 C20 1.524(4) . ?
C18 C19 1.530(4) . ?
B1 C21 1.553(9) . ?
B1 C30 1.567(9) . ?
C21 C22 1.394(9) . ?
C21 C26 1.404(9) . ?
C22 C23 1.419(9) . ?
C22 C27 1.537(10) . ?
C23 C24 1.393(12) . ?
C24 C25 1.382(13) . ?
C24 C28 1.518(11) . ?
C25 C26 1.377(10) . ?
C26 C29 1.525(10) . ?
C30 C31 1.389(9) . ?
C30 C35 1.405(9) . ?
C31 C32 1.368(10) . ?
C31 C36 1.508(8) . ?
C32 C33 1.393(11) . ?
C33 C34 1.370(9) . ?
C33 C37 1.524(9) . ?
C34 C35 1.398(8) . ?
C35 C38 1.513(9) . ?
B1' C30' 1.575(11) . ?
B1' C21' 1.576(12) . ?
C21' C26' 1.403(10) . ?
C21' C22' 1.409(11) . ?
C22' C23' 1.424(11) . ?
C22' C27' 1.536(11) . ?
C23' C24' 1.405(11) . ?
C24' C25' 1.398(16) . ?
C24' C28' 1.530(11) . ?
C25' C26' 1.373(15) . ?
C26' C29' 1.507(12) . ?
C30' C35' 1.385(11) . ?
C30' C31' 1.389(10) . ?
C31' C32' 1.360(11) . ?
C31' C36' 1.524(11) . ?
C32' C33' 1.401(13) . ?
C33' C34' 1.371(12) . ?
C33' C37' 1.523(11) . ?
C34' C35' 1.415(11) . ?
C35' C38' 1.522(11) . ?
S1 O3 1.4243(18) . ?
S1 O1 1.430(2) . ?
S1 O2 1.4315(18) . ?
S1 C39 1.792(4) . ?
C39 F1 1.316(10) . ?
C39 F3 1.327(9) . ?
C39 F3' 1.338(10) . ?
C39 F2' 1.345(10) . ?
C39 F2 1.363(10) . ?
C39 F1' 1.366(9) . ?

loop_
_geom_hbond_atom_site_label_D
_geom_hbond_atom_site_label_H
_geom_hbond_atom_site_label_A
_geom_hbond_distance_DH
_geom_hbond_distance_HA
_geom_hbond_distance_DA
_geom_hbond_angle_DHA
_geom_hbond_site_symmetry_A
_geom_hbond_publ_flag
C1 H1 O1 0.93 2.64 3.192(3) 118.8 . yes
C1 H1 O2 0.93 2.57 3.350(3) 141.1 8_666 yes
C8 H8B O1 0.96 2.42 3.214(3) 139.8 7_566 yes

loop_
_geom_torsion_atom_site_label_1
_geom_torsion_atom_site_label_2
_geom_torsion_atom_site_label_3
_geom_torsion_atom_site_label_4
_geom_torsion
_geom_torsion_site_symmetry_1
_geom_torsion_site_symmetry_2
_geom_torsion_site_symmetry_3
_geom_torsion_site_symmetry_4
_geom_torsion_publ_flag
C9 N1 C1 C2 2.2(4) . . . . ?
C8 N1 C1 C2 176.1(2) . . . . ?
N1 C1 C2 C7 -158.4(2) . . . . ?
N1 C1 C2 C3 22.5(4) . . . . ?
C7 C2 C3 C4 0.3(4) . . . . ?
C1 C2 C3 C4 179.4(2) . . . . ?
C2 C3 C4 C5 0.0(4) . . . . ?
C3 C4 C5 C6 0.1(4) . . . . ?
C3 C4 C5 B1 -169.0(5) . . . . ?
C3 C4 C5 B1' 173.3(6) . . . . ?
C4 C5 C6 C7 -0.5(4) . . . . ?
B1 C5 C6 C7 169.7(5) . . . . ?
B1' C5 C6 C7 -172.6(7) . . . . ?
C5 C6 C7 C2 0.7(4) . . . . ?
C3 C2 C7 C6 -0.7(4) . . . . ?
C1 C2 C7 C6 -179.8(2) . . . . ?
C1 N1 C9 C14 -104.6(3) . . . . ?
C8 N1 C9 C14 81.1(3) . . . . ?
C1 N1 C9 C10 77.2(3) . . . . ?
C8 N1 C9 C10 -97.0(3) . . . . ?
C14 C9 C10 C11 1.7(4) . . . . ?
N1 C9 C10 C11 179.7(2) . . . . ?
C14 C9 C10 C15 -177.1(2) . . . . ?
N1 C9 C10 C15 0.9(3) . . . . ?
C9 C10 C11 C12 -0.4(4) . . . . ?
C15 C10 C11 C12 178.4(2) . . . . ?
C10 C11 C12 C13 -0.5(4) . . . . ?
C11 C12 C13 C14 0.3(4) . . . . ?
C12 C13 C14 C9 0.9(4) . . . . ?
C12 C13 C14 C18 -179.3(3) . . . . ?
C10 C9 C14 C13 -1.9(4) . . . . ?
N1 C9 C14 C13 -179.9(2) . . . . ?
C10 C9 C14 C18 178.3(2) . . . . ?
N1 C9 C14 C18 0.3(4) . . . . ?
C11 C10 C15 C17 -65.8(3) . . . . ?
C9 C10 C15 C17 113.0(3) . . . . ?
C11 C10 C15 C16 58.2(3) . . . . ?
C9 C10 C15 C16 -123.1(3) . . . . ?
C13 C14 C18 C20 -62.2(3) . . . . ?
C9 C14 C18 C20 117.6(3) . . . . ?
C13 C14 C18 C19 61.0(3) . . . . ?
C9 C14 C18 C19 -119.3(3) . . . . ?
C6 C5 B1 C21 160.4(6) . . . . ?
C4 C5 B1 C21 -30.5(10) . . . . ?
C6 C5 B1 C30 -19.8(10) . . . . ?
C4 C5 B1 C30 149.4(6) . . . . ?
C30 B1 C21 C22 129.0(12) . . . . ?
C5 B1 C21 C22 -51.1(15) . . . . ?
C30 B1 C21 C26 -57.4(15) . . . . ?
C5 B1 C21 C26 122.4(9) . . . . ?
C26 C21 C22 C23 -1.1(19) . . . . ?
B1 C21 C22 C23 172.6(9) . . . . ?
C26 C21 C22 C27 175.5(11) . . . . ?
B1 C21 C22 C27 -11(2) . . . . ?
C21 C22 C23 C24 -2(2) . . . . ?
C27 C22 C23 C24 -179.3(13) . . . . ?
C22 C23 C24 C25 3(2) . . . . ?
C22 C23 C24 C28 -177.4(12) . . . . ?
C23 C24 C25 C26 -1(2) . . . . ?
C28 C24 C25 C26 179.8(11) . . . . ?
C24 C25 C26 C21 -2.7(15) . . . . ?
C24 C25 C26 C29 -179.8(12) . . . . ?
C22 C21 C26 C25 3.6(15) . . . . ?
B1 C21 C26 C25 -170.2(8) . . . . ?
C22 C21 C26 C29 -179.5(11) . . . . ?
B1 C21 C26 C29 6.7(14) . . . . ?
C21 B1 C30 C31 -64.8(14) . . . . ?
C5 B1 C30 C31 115.4(10) . . . . ?
C21 B1 C30 C35 120.6(11) . . . . ?
C5 B1 C30 C35 -59.2(13) . . . . ?
C35 C30 C31 C32 0.0(13) . . . . ?
B1 C30 C31 C32 -174.8(9) . . . . ?
C35 C30 C31 C36 177.9(8) . . . . ?
B1 C30 C31 C36 3.2(13) . . . . ?
C30 C31 C32 C33 2.2(14) . . . . ?
C36 C31 C32 C33 -175.8(9) . . . . ?
C31 C32 C33 C34 -3.9(14) . . . . ?
C31 C32 C33 C37 178.4(9) . . . . ?
C32 C33 C34 C35 3.6(12) . . . . ?
C37 C33 C34 C35 -178.7(8) . . . . ?
C33 C34 C35 C30 -1.6(12) . . . . ?
C33 C34 C35 C38 178.3(9) . . . . ?
C31 C30 C35 C34 -0.3(13) . . . . ?
B1 C30 C35 C34 174.4(8) . . . . ?
C31 C30 C35 C38 179.9(10) . . . . ?
B1 C30 C35 C38 -5.4(14) . . . . ?
C6 C5 B1' C30' -31.1(13) . . . . ?
C4 C5 B1' C30' 156.7(7) . . . . ?
C6 C5 B1' C21' 150.0(9) . . . . ?
C4 C5 B1' C21' -22.2(14) . . . . ?
C30' B1' C21' C26' -64.0(19) . . . . ?
C5 B1' C21' C26' 114.8(14) . . . . ?
C30' B1' C21' C22' 121.0(17) . . . . ?
C5 B1' C21' C22' -60(2) . . . . ?
C26' C21' C22' C23' 3(3) . . . . ?
B1' C21' C22' C23' 178.2(11) . . . . ?
C26' C21' C22' C27' -179.7(14) . . . . ?
B1' C21' C22' C27' -4(3) . . . . ?
C21' C22' C23' C24' -4(2) . . . . ?
C27' C22' C23' C24' 178.6(14) . . . . ?
C22' C23' C24' C25' 5(2) . . . . ?
C22' C23' C24' C28' -177.5(11) . . . . ?
C23' C24' C25' C26' -5(3) . . . . ?
C28' C24' C25' C26' 177.5(15) . . . . ?
C24' C25' C26' C21' 4(3) . . . . ?
C24' C25' C26' C29' -177.0(18) . . . . ?
C22' C21' C26' C25' -3(3) . . . . ?
B1' C21' C26' C25' -178.0(17) . . . . ?
C22' C21' C26' C29' 178.0(15) . . . . ?
B1' C21' C26' C29' 2.9(19) . . . . ?
C21' B1' C30' C35' 123.9(14) . . . . ?
C5 B1' C30' C35' -55.1(17) . . . . ?
C21' B1' C30' C31' -58.4(19) . . . . ?
C5 B1' C30' C31' 122.6(12) . . . . ?
C35' C30' C31' C32' 2.0(18) . . . . ?
B1' C30' C31' C32' -175.8(10) . . . . ?
C35' C30' C31' C36' 179.5(12) . . . . ?
B1' C30' C31' C36' 1.8(18) . . . . ?
C30' C31' C32' C33' 0.0(16) . . . . ?
C36' C31' C32' C33' -177.6(11) . . . . ?
C31' C32' C33' C34' -2.4(15) . . . . ?
C31' C32' C33' C37' -179.9(11) . . . . ?
C32' C33' C34' C35' 2.8(16) . . . . ?
C37' C33' C34' C35' -179.8(11) . . . . ?
C31' C30' C35' C34' -1.6(19) . . . . ?
B1' C30' C35' C34' 176.2(10) . . . . ?
C31' C30' C35' C38' 178.2(12) . . . . ?
B1' C30' C35' C38' -4(2) . . . . ?
C33' C34' C35' C30' -0.8(18) . . . . ?
C33' C34' C35' C38' 179.4(12) . . . . ?
O3 S1 C39 F1 -170.2(12) . . . . ?
O1 S1 C39 F1 69.0(12) . . . . ?
O2 S1 C39 F1 -49.5(13) . . . . ?
O3 S1 C39 F3 68.0(8) . . . . ?
O1 S1 C39 F3 -52.7(8) . . . . ?
O2 S1 C39 F3 -171.2(8) . . . . ?
O3 S1 C39 F3' 50.4(13) . . . . ?
O1 S1 C39 F3' -70.3(13) . . . . ?
O2 S1 C39 F3' 171.2(12) . . . . ?
O3 S1 C39 F2' -71.3(11) . . . . ?
O1 S1 C39 F2' 168.0(11) . . . . ?
O2 S1 C39 F2' 49.5(11) . . . . ?
O3 S1 C39 F2 -49.3(10) . . . . ?
O1 S1 C39 F2 -170.1(9) . . . . ?
O2 S1 C39 F2 71.4(9) . . . . ?
O3 S1 C39 F1' 171.8(8) . . . . ?
O1 S1 C39 F1' 51.0(8) . . . . ?
O2 S1 C39 F1' -67.5(8) . . . . ?
